data_7706822
loop_
_publ_author_name
'Bhanja, Avik'
'Smythe, Lucy'
'Herchel, Radovan'
'Nemec, Ivan'
'Murrie, Mark'
'Ray, Debashis'

_publ_section_title
;
 Hydroxido supported and differently networked octanuclear
 Ni<sub>6</sub>Ln<sub>2</sub> [Ln = Gd<sup>III</sup> and Dy<sup>III</sup>]
 complexes: structural variation, magnetic properties and theoretical
 insights.
;
_journal_issue 14
_journal_name_full 'Dalton transactions (Cambridge, England : 2003)'
_journal_page_first 5023
_journal_page_last 5035
_journal_paper_doi 10.1039/d0dt04168h
_journal_volume 50
_journal_year 2021
_chemical_formula_moiety 'C61.2 H66.4 Cl5.2 Dy2 N4 Ni5.6 O20, 2(CH3OH), 4[H2O]'
_chemical_formula_sum 'C63.2 H82.4 Cl5.2 Dy2 N4 Ni5.6 O26'
_chemical_formula_weight 2152.29
_space_group_crystal_system monoclinic
_space_group_IT_number 15
_space_group_name_Hall '-C 2yc'
_space_group_name_H-M_alt 'C 1 2/c 1'
_atom_sites_solution_hydrogens mixed
_audit_creation_date 2021-03-04
_audit_creation_method
;
Olex2 1.3
(compiled 2020.11.12 svn.r5f609507 for OlexSys, GUI svn.r6272)
;
_audit_update_record
;
2021-03-05 deposited with the CCDC.	2021-03-10 downloaded from the CCDC.
;
_cell_angle_alpha 90
_cell_angle_beta 115.55(3)
_cell_angle_gamma 90
_cell_formula_units_Z 4
_cell_length_a 27.705(6)
_cell_length_b 13.771(3)
_cell_length_c 23.455(5)
_cell_measurement_reflns_used 5685
_cell_measurement_temperature 112.15
_cell_measurement_theta_max 25.150
_cell_measurement_theta_min 1.629
_cell_volume 8074(4)
_computing_cell_refinement 'SAINT V8.38A (?, 2016)'
_computing_data_collection SMART
_computing_data_reduction 'SAINT V8.38A (?, 2016)'
_computing_molecular_graphics 'Olex2 1.3 (Dolomanov et al., 2009)'
_computing_publication_material 'Olex2 1.3 (Dolomanov et al., 2009)'
_computing_structure_refinement 'SHELXL 2014/7 (Sheldrick, 2015)'
_diffrn_ambient_temperature 112.15
_diffrn_measured_fraction_theta_full 0.990
_diffrn_measured_fraction_theta_max 0.990
_diffrn_measurement_device_type 'Bruker SMART APEX-III'
_diffrn_measurement_method 'CCD area detector,\w-scans'
_diffrn_radiation_type MoK\a
_diffrn_radiation_wavelength 0.71073
_diffrn_reflns_av_R_equivalents 0.0682
_diffrn_reflns_av_unetI/netI 0.0444
_diffrn_reflns_Laue_measured_fraction_full 0.990
_diffrn_reflns_Laue_measured_fraction_max 0.990
_diffrn_reflns_limit_h_max 28
_diffrn_reflns_limit_h_min -32
_diffrn_reflns_limit_k_max 16
_diffrn_reflns_limit_k_min -16
_diffrn_reflns_limit_l_max 27
_diffrn_reflns_limit_l_min -27
_diffrn_reflns_number 47149
_diffrn_reflns_point_group_measured_fraction_full 0.990
_diffrn_reflns_point_group_measured_fraction_max 0.990
_diffrn_reflns_theta_full 25.150
_diffrn_reflns_theta_max 25.150
_diffrn_reflns_theta_min 1.629
_exptl_absorpt_coefficient_mu 3.343
_exptl_absorpt_correction_T_max 0.660
_exptl_absorpt_correction_T_min 0.580
_exptl_absorpt_correction_type multi-scan
_exptl_absorpt_process_details 'SADABS 2014/5'
_exptl_crystal_colour green
_exptl_crystal_colour_primary green
_exptl_crystal_density_diffrn 1.770
_exptl_crystal_description block
_exptl_crystal_F_000 4139
_exptl_crystal_size_max 0.16
_exptl_crystal_size_mid 0.14
_exptl_crystal_size_min 0.12
_refine_diff_density_max 1.337
_refine_diff_density_min -0.859
_refine_diff_density_rms 0.137
_refine_ls_extinction_method none
_refine_ls_goodness_of_fit_ref 1.045
_refine_ls_hydrogen_treatment constr
_refine_ls_matrix_type full
_refine_ls_number_parameters 490
_refine_ls_number_reflns 7168
_refine_ls_number_restraints 16
_refine_ls_restrained_S_all 1.044
_refine_ls_R_factor_all 0.0634
_refine_ls_R_factor_gt 0.0482
_refine_ls_shift/su_max 0.001
_refine_ls_shift/su_mean 0.000
_refine_ls_structure_factor_coef Fsqd
_refine_ls_weighting_details 'w=1/[\s^2^(Fo^2^)+(0.0578P)^2^+73.9082P] where P=(Fo^2^+2Fc^2^)/3'
_refine_ls_weighting_scheme calc
_refine_ls_wR_factor_gt 0.1178
_refine_ls_wR_factor_ref 0.1257
_reflns_Friedel_coverage 0.000
_reflns_number_gt 5685
_reflns_number_total 7168
_reflns_threshold_expression 'I > 2\s(I)'
_cod_data_source_file d0dt04168h2.cif
_cod_data_source_block complex2
_cod_depositor_comments 'Adding full bibliography for 7706821--7706822.cif.'
_cod_original_sg_symbol_H-M 'C 2/c'
_cod_original_formula_sum 'C63.20 H82.40 Cl5.20 Dy2 N4 Ni5.60 O26'
_cod_database_code 7706822
_shelx_shelxl_version_number 2014/7
_shelx_space_group_comment
;
The symmetry employed for this shelxl refinement is uniquely defined
by the following loop, which should always be used as a source of
symmetry information in preference to the above space-group names.
They are only intended as comments.
;
_shelx_estimated_absorpt_t_max 0.690
_shelx_estimated_absorpt_t_min 0.617
_olex2_refinement_description
;
1. Fixed Uiso
 At 1.2 times of:
  All C(H) groups, H7 of O7, H9A of O9A, All C(H,H) groups
 At 1.5 times of:
  All C(H,H,H) groups, H11A of O11, H11B of O11A, H8 of O8, All O(H,H) groups
2. Restrained distances
 O11A-C32A
 1.44 with sigma of 0.02
 C32-O11 \\sim C32A-O11A
 with sigma of 0.02
 Dy1-H10A \\sim Dy1-H10B
 with sigma of 0.02
 Ni1-H9BA \\sim Ni1-H9BB
 with sigma of 0.02
3. Uiso/Uaniso restraints and constraints
Uanis(O9A) \\sim Ueq, Uanis(O9B) \\sim Ueq: with sigma of 0.01 and sigma for
terminal atoms of 0.02
Uanis(O11) = Uanis(O11A)
Uanis(C32) = Uanis(C32A)
Uanis(O9A) = Uanis(O9B)
Uanis(Cl1) = Uanis(Cl1A)
4. Others
 Sof(O11A)=Sof(H11B)=Sof(C32A)=Sof(H32D)=Sof(H32E)=Sof(H32F)=1-FVAR(1)
 Sof(O11)=Sof(H11A)=Sof(C32)=Sof(H32A)=Sof(H32B)=Sof(H32C)=FVAR(1)
 Fixed Sof: Ni3(0.8) Cl1(0.8) Cl2(0.8) Cl3(0.8) O9A(0.6) H9A(0.6) O9B(0.4)
 H9BA(0.4) H9BB(0.4) C31(0.6) H31A(0.6) H31B(0.6) H31C(0.6) Cl1A(0.2)
5.a Riding coordinates:
 O9B(H9BA,H9BB)
5.b Free rotating group:
 O10(H10A,H10B)
5.c Ternary CH refined with riding coordinates:
 O7(H7), O8(H8)
5.d Secondary CH2 refined with riding coordinates:
 C23(H23A,H23B), C8(H8A,H8B)
5.e Aromatic/amide H refined with riding coordinates:
 O9A(H9A), C9(H9), C29(H29), C18(H18), C24(H24), C20(H20), C14(H14), C3(H3),
 C4(H4), C26(H26), C19(H19), C11(H11), C5(H5), C13(H13), C27(H27), C12(H12),
 C28(H28)
5.f Tetrahedral OH refined with riding coordinates:
 O11(H11A), O11A(H11B)
5.g Idealised Me refined as rotating group:
 C16(H16A,H16B,H16C), C1(H1A,H1B,H1C), C31(H31A,H31B,H31C), C32(H32A,H32B,
 H32C), C32A(H32D,H32E,H32F)
;
_smtbx_masks_special_details
;
A solvent mask was calculated and 176 electrons were 
found in a volume of 1088\%A^3^ in 1 void per unit cell. 
This is consistent with the presence of 
2[2H2O] per Asymmetric Unit 
which account for 136 electrons 
per unit cell.
;
_smtbx_masks_void_probe_radius 1.2
_smtbx_masks_void_truncation_radius 1.2
_olex2_submission_special_instructions 'No special instructions were received'

loop_
_space_group_symop_operation_xyz
'x, y, z'
'-x, y, -z+1/2'
'x+1/2, y+1/2, z'
'-x+1/2, y+1/2, -z+1/2'
'-x, -y, -z'
'x, -y, z-1/2'
'-x+1/2, -y+1/2, -z'
'x+1/2, -y+1/2, z-1/2'

loop_
_atom_site_label
_atom_site_type_symbol
_atom_site_fract_x
_atom_site_fract_y
_atom_site_fract_z
_atom_site_U_iso_or_equiv
_atom_site_adp_type
_atom_site_occupancy
_atom_site_site_symmetry_order
_atom_site_calc_flag
_atom_site_refinement_flags_posn
_atom_site_refinement_flags_adp
_atom_site_refinement_flags_occupancy
_atom_site_disorder_assembly
_atom_site_disorder_group
Ni2 Ni 0.60852(4) 0.83619(6) 0.52717(4) 0.0314(2) Uani 1 1 d . . . . .
Ni1 Ni 0.69611(4) 0.67905(6) 0.57422(4) 0.0314(2) Uani 1 1 d D . . . .
Ni3 Ni 0.51549(4) 0.72664(8) 0.41966(5) 0.0306(3) Uani 0.8 1 d . . P A 1
Cl1 Cl 0.53858(14) 0.8833(4) 0.4096(3) 0.0494(9) Uani 0.8 1 d . . P A 1
Cl2 Cl 0.55814(9) 0.62999(16) 0.37812(12) 0.0423(5) Uani 0.8 1 d . . P A 1
Cl3 Cl 0.43021(10) 0.6901(2) 0.38029(14) 0.0580(7) Uani 0.8 1 d . . P A 1
O5 O 0.66059(18) 0.9384(3) 0.5268(2) 0.0293(10) Uani 1 1 d . . . . .
O3 O 0.66697(18) 0.7836(3) 0.6115(2) 0.0341(11) Uani 1 1 d . . . . .
O2 O 0.77812(19) 0.9273(3) 0.4663(2) 0.0362(11) Uani 1 1 d . . . . .
O6 O 0.54985(19) 0.7382(3) 0.5125(2) 0.0371(11) Uani 1 1 d . . . . .
O4 O 0.76379(18) 0.9672(3) 0.5804(2) 0.0341(11) Uani 1 1 d . . . . .
O1 O 0.69741(19) 1.0394(3) 0.4478(2) 0.0379(12) Uani 1 1 d . . . . .
O9A O 0.7493(11) 0.6326(18) 0.6619(16) 0.039(3) Uani 0.6 1 d . U P B 1
H9A H 0.7590 0.6818 0.6933 0.047 Uiso 0.6 1 calc R U P B 1
O9B O 0.7571(18) 0.647(3) 0.669(2) 0.039(3) Uani 0.4 1 d . U P B 2
H9BA H 0.7896 0.6690 0.6813 0.059 Uiso 0.4 1 d DR U P B 2
H9BB H 0.7611 0.5888 0.6842 0.059 Uiso 0.4 1 d DR U P B 2
O10 O 0.6397(2) 0.8654(4) 0.3812(3) 0.0519(14) Uani 1 1 d G . . . .
H10A H 0.6070 0.8781 0.3709 0.078 Uiso 1 1 d DG U . . .
H10B H 0.6416 0.8588 0.3462 0.078 Uiso 1 1 d DG U . . .
N1 N 0.6418(2) 0.5879(4) 0.5802(3) 0.0370(14) Uani 1 1 d . . . . .
N2 N 0.5727(2) 0.9312(4) 0.5606(3) 0.0325(13) Uani 1 1 d . . . . .
C30 C 0.5226(3) 0.7334(5) 0.5477(3) 0.0350(16) Uani 1 1 d . . . . .
C15 C 0.6543(3) 0.7636(5) 0.6588(3) 0.0366(17) Uani 1 1 d . . . . .
C22 C 0.6804(3) 0.9999(5) 0.5757(3) 0.0302(15) Uani 1 1 d . . . . .
C17 C 0.7355(3) 1.0165(5) 0.6067(3) 0.0310(15) Uani 1 1 d . . . . .
C7 C 0.7839(3) 1.0218(5) 0.4573(3) 0.0350(16) Uani 1 1 d . . . . .
C23 C 0.5875(3) 1.0336(5) 0.5615(4) 0.0357(16) Uani 1 1 d . . . . .
H23A H 0.5691 1.0725 0.5818 0.043 Uiso 1 1 calc R U . . .
H23B H 0.5752 1.0570 0.5176 0.043 Uiso 1 1 calc R U . . .
C9 C 0.6242(3) 0.5942(5) 0.6220(4) 0.0385(18) Uani 1 1 d . . . . .
H9 H 0.6029 0.5419 0.6247 0.046 Uiso 1 1 calc R U . . .
C25 C 0.5169(3) 0.8123(5) 0.5818(3) 0.0346(16) Uani 1 1 d . . . . .
C21 C 0.6471(3) 1.0487(5) 0.5968(3) 0.0356(16) Uani 1 1 d . . . . .
C8 C 0.6243(3) 0.5065(5) 0.5350(4) 0.0393(18) Uani 1 1 d . . . . .
H8A H 0.6082 0.5327 0.4914 0.047 Uiso 1 1 calc R U . . .
H8B H 0.5964 0.4690 0.5411 0.047 Uiso 1 1 calc R U . . .
C10 C 0.6336(3) 0.6740(5) 0.6659(4) 0.0385(17) Uani 1 1 d . . . . .
C2 C 0.7419(3) 1.0854(5) 0.4481(3) 0.0341(16) Uani 1 1 d . . . . .
C29 C 0.4988(3) 0.6453(6) 0.5517(4) 0.047(2) Uani 1 1 d . . . . .
H29 H 0.5015 0.5906 0.5286 0.057 Uiso 1 1 calc R U . . .
C6 C 0.8307(3) 1.0599(5) 0.4575(4) 0.0390(17) Uani 1 1 d . . . . .
C18 C 0.7576(3) 1.0777(5) 0.6584(4) 0.0411(18) Uani 1 1 d . . . . .
H18 H 0.7952 1.0875 0.6793 0.049 Uiso 1 1 calc R U . . .
C24 C 0.5386(3) 0.9088(5) 0.5817(3) 0.0370(17) Uani 1 1 d . . . . .
H24 H 0.5261 0.9601 0.5989 0.044 Uiso 1 1 calc R U . . .
C20 C 0.6693(3) 1.1104(5) 0.6483(4) 0.0406(18) Uani 1 1 d . . . . .
H20 H 0.6466 1.1435 0.6627 0.049 Uiso 1 1 calc R U . . .
C14 C 0.6593(3) 0.8371(6) 0.7027(4) 0.0445(19) Uani 1 1 d . . . . .
H14 H 0.6728 0.8988 0.6986 0.053 Uiso 1 1 calc R U . . .
C3 C 0.7449(3) 1.1834(5) 0.4382(4) 0.0404(18) Uani 1 1 d . . . . .
H3 H 0.7154 1.2251 0.4309 0.048 Uiso 1 1 calc R U . . .
C16 C 0.8208(3) 0.9804(6) 0.6082(4) 0.0446(19) Uani 1 1 d . . . . .
H16A H 0.8290 1.0493 0.6069 0.067 Uiso 1 1 calc R U . . .
H16B H 0.8361 0.9426 0.5846 0.067 Uiso 1 1 calc R U . . .
H16C H 0.8362 0.9583 0.6522 0.067 Uiso 1 1 calc R U . . .
C4 C 0.7919(3) 1.2192(5) 0.4393(4) 0.0438(19) Uani 1 1 d . . . . .
H4 H 0.7951 1.2868 0.4336 0.053 Uiso 1 1 calc R U . . .
C1 C 0.6493(3) 1.0952(5) 0.4279(4) 0.0427(18) Uani 1 1 d . . . . .
H1A H 0.6407 1.1240 0.3865 0.064 Uiso 1 1 calc R U . . .
H1B H 0.6544 1.1469 0.4587 0.064 Uiso 1 1 calc R U . . .
H1C H 0.6199 1.0529 0.4251 0.064 Uiso 1 1 calc R U . . .
C26 C 0.4890(3) 0.8006(6) 0.6183(4) 0.047(2) Uani 1 1 d . . . . .
H26 H 0.4851 0.8545 0.6413 0.056 Uiso 1 1 calc R U . . .
C19 C 0.7237(3) 1.1245(6) 0.6790(4) 0.047(2) Uani 1 1 d . . . . .
H19 H 0.7381 1.1666 0.7145 0.056 Uiso 1 1 calc R U . . .
C11 C 0.6182(3) 0.6616(6) 0.7154(4) 0.046(2) Uani 1 1 d . . . . .
H11 H 0.6030 0.6016 0.7192 0.056 Uiso 1 1 calc R U . . .
C5 C 0.8337(4) 1.1588(5) 0.4485(4) 0.047(2) Uani 1 1 d . . . . .
H5 H 0.8655 1.1851 0.4487 0.056 Uiso 1 1 calc R U . . .
C13 C 0.6453(3) 0.8222(6) 0.7510(4) 0.050(2) Uani 1 1 d . . . . .
H13 H 0.6498 0.8731 0.7801 0.061 Uiso 1 1 calc R U . . .
C27 C 0.4670(3) 0.7139(6) 0.6220(4) 0.055(2) Uani 1 1 d . . . . .
H27 H 0.4484 0.7067 0.6475 0.066 Uiso 1 1 calc R U . . .
C12 C 0.6248(3) 0.7345(6) 0.7582(4) 0.049(2) Uani 1 1 d . . . . .
H12 H 0.6154 0.7244 0.7922 0.059 Uiso 1 1 calc R U . . .
C28 C 0.4723(3) 0.6372(6) 0.5880(4) 0.049(2) Uani 1 1 d . . . . .
H28 H 0.4568 0.5764 0.5900 0.059 Uiso 1 1 calc R U . . .
C31 C 0.7741(5) 0.5446(8) 0.6849(6) 0.040(3) Uani 0.6 1 d . . P B 1
H31A H 0.7471 0.4964 0.6821 0.060 Uiso 0.6 1 calc R U P B 1
H31B H 0.8000 0.5522 0.7291 0.060 Uiso 0.6 1 calc R U P B 1
H31C H 0.7926 0.5229 0.6598 0.060 Uiso 0.6 1 calc R U P B 1
O11 O 0.3203(5) 0.7085(7) 0.2057(5) 0.083(3) Uani 0.711(12) 1 d D . P C 1
H11A H 0.3537 0.7154 0.2236 0.125 Uiso 0.711(12) 1 calc R U P C 1
C32 C 0.3040(16) 0.6395(18) 0.2413(10) 0.100(7) Uani 0.711(12) 1 d D . P C 1
H32A H 0.3257 0.5804 0.2492 0.150 Uiso 0.711(12) 1 calc R U P C 1
H32B H 0.2662 0.6230 0.2169 0.150 Uiso 0.711(12) 1 calc R U P C 1
H32C H 0.3093 0.6686 0.2817 0.150 Uiso 0.711(12) 1 calc R U P C 1
Dy1 Dy 0.71034(2) 0.86507(2) 0.48391(2) 0.03031(12) Uani 1 1 d D . . . .
O7 O 0.75819(17) 0.7567(3) 0.5631(2) 0.0290(10) Uani 1 1 d . . . . .
H7 H 0.7859 0.7863 0.6026 0.035 Uiso 1 1 calc R U . . .
O8 O 0.64953(17) 0.7513(3) 0.4910(2) 0.0299(10) Uani 1 1 d . . . . .
H8 H 0.6282 0.7113 0.4528 0.045 Uiso 1 1 calc R U . . .
O11A O 0.2770(13) 0.6792(19) 0.1928(15) 0.083(3) Uani 0.289(12) 1 d D . P C 2
H11B H 0.2438 0.6779 0.1818 0.125 Uiso 0.289(12) 1 calc R U P C 2
C32A C 0.305(5) 0.650(6) 0.2587(19) 0.100(7) Uani 0.289(12) 1 d D . P C 2
H32D H 0.3408 0.6257 0.2668 0.150 Uiso 0.289(12) 1 calc R U P C 2
H32E H 0.2850 0.5978 0.2675 0.150 Uiso 0.289(12) 1 calc R U P C 2
H32F H 0.3085 0.7052 0.2862 0.150 Uiso 0.289(12) 1 calc R U P C 2
Cl1A Cl 0.5529(8) 0.888(2) 0.4121(16) 0.0494(9) Uani 0.2 1 d . . P A .

loop_
_atom_site_aniso_label
_atom_site_aniso_U_11
_atom_site_aniso_U_22
_atom_site_aniso_U_33
_atom_site_aniso_U_23
_atom_site_aniso_U_13
_atom_site_aniso_U_12
Ni2 0.0319(5) 0.0225(4) 0.0479(5) -0.0034(4) 0.0249(4) -0.0015(4)
Ni1 0.0327(5) 0.0229(4) 0.0483(5) 0.0026(4) 0.0267(4) 0.0012(4)
Ni3 0.0223(6) 0.0272(6) 0.0484(7) -0.0045(5) 0.0210(5) -0.0016(4)
Cl1 0.034(3) 0.0435(14) 0.0795(16) 0.0073(12) 0.032(3) 0.007(2)
Cl2 0.0365(12) 0.0354(12) 0.0587(14) -0.0104(10) 0.0239(11) 0.0012(10)
Cl3 0.0312(13) 0.0668(18) 0.0792(19) -0.0062(14) 0.0268(13) -0.0052(12)
O5 0.032(3) 0.020(2) 0.037(2) -0.0021(19) 0.017(2) -0.0003(19)
O3 0.034(3) 0.028(3) 0.048(3) 0.000(2) 0.025(2) 0.002(2)
O2 0.040(3) 0.023(2) 0.056(3) 0.005(2) 0.032(3) 0.002(2)
O6 0.034(3) 0.031(3) 0.055(3) -0.005(2) 0.027(2) -0.004(2)
O4 0.029(3) 0.026(2) 0.052(3) -0.006(2) 0.022(2) -0.004(2)
O1 0.034(3) 0.028(3) 0.061(3) 0.008(2) 0.029(2) 0.008(2)
O9A 0.037(7) 0.035(6) 0.046(6) 0.008(5) 0.018(6) 0.004(4)
O9B 0.037(7) 0.035(6) 0.046(6) 0.008(5) 0.018(6) 0.004(4)
O10 0.045(3) 0.056(4) 0.054(3) -0.003(3) 0.020(3) 0.005(3)
N1 0.040(4) 0.027(3) 0.056(4) 0.001(3) 0.032(3) 0.000(3)
N2 0.029(3) 0.028(3) 0.047(3) 0.001(3) 0.022(3) 0.002(2)
C30 0.023(4) 0.035(4) 0.046(4) 0.004(3) 0.015(3) 0.001(3)
C15 0.032(4) 0.037(4) 0.048(4) 0.002(3) 0.023(4) 0.010(3)
C22 0.033(4) 0.022(3) 0.038(4) -0.001(3) 0.018(3) -0.002(3)
C17 0.033(4) 0.019(3) 0.047(4) 0.002(3) 0.023(3) -0.001(3)
C7 0.046(4) 0.019(3) 0.051(4) -0.001(3) 0.031(4) -0.003(3)
C23 0.039(4) 0.022(3) 0.054(4) 0.000(3) 0.027(4) 0.005(3)
C9 0.036(4) 0.025(4) 0.065(5) 0.014(3) 0.032(4) 0.011(3)
C25 0.028(4) 0.029(4) 0.053(4) 0.002(3) 0.023(3) 0.008(3)
C21 0.040(4) 0.026(4) 0.045(4) -0.003(3) 0.022(4) -0.003(3)
C8 0.037(4) 0.029(4) 0.062(5) -0.001(3) 0.032(4) -0.005(3)
C10 0.030(4) 0.042(4) 0.050(4) 0.008(3) 0.023(4) 0.014(3)
C2 0.044(4) 0.023(3) 0.045(4) -0.001(3) 0.029(4) -0.002(3)
C29 0.035(4) 0.044(5) 0.064(5) -0.006(4) 0.024(4) -0.011(4)
C6 0.045(4) 0.029(4) 0.052(4) -0.006(3) 0.029(4) -0.005(3)
C18 0.042(4) 0.031(4) 0.048(4) -0.004(3) 0.017(4) -0.008(3)
C24 0.035(4) 0.030(4) 0.051(4) -0.001(3) 0.023(4) 0.008(3)
C20 0.052(5) 0.028(4) 0.053(5) -0.003(3) 0.032(4) -0.003(3)
C14 0.038(4) 0.053(5) 0.046(4) 0.005(4) 0.022(4) 0.009(4)
C3 0.056(5) 0.023(4) 0.057(5) 0.002(3) 0.038(4) 0.003(3)
C16 0.032(4) 0.041(4) 0.061(5) 0.003(4) 0.020(4) -0.006(3)
C4 0.058(5) 0.019(3) 0.061(5) 0.003(3) 0.032(4) 0.000(4)
C1 0.045(5) 0.035(4) 0.055(5) 0.010(4) 0.027(4) 0.012(4)
C26 0.041(5) 0.043(5) 0.065(5) 0.004(4) 0.032(4) 0.003(4)
C19 0.060(6) 0.039(4) 0.045(4) -0.013(3) 0.027(4) -0.018(4)
C11 0.039(5) 0.044(5) 0.064(5) 0.014(4) 0.030(4) 0.012(4)
C5 0.061(6) 0.029(4) 0.065(5) 0.005(4) 0.041(5) -0.008(4)
C13 0.053(5) 0.056(5) 0.051(5) 0.004(4) 0.030(4) 0.009(4)
C27 0.050(5) 0.057(6) 0.075(6) 0.006(5) 0.042(5) -0.009(4)
C12 0.045(5) 0.066(6) 0.045(5) 0.014(4) 0.028(4) 0.018(4)
C28 0.048(5) 0.040(5) 0.068(6) 0.000(4) 0.032(4) -0.006(4)
C31 0.054(8) 0.027(6) 0.037(7) 0.007(5) 0.018(6) 0.015(6)
O11 0.083(8) 0.063(6) 0.095(7) 0.000(5) 0.031(7) 0.012(6)
C32 0.121(12) 0.081(11) 0.118(18) -0.054(13) 0.071(16) -0.018(10)
Dy1 0.0324(2) 0.02071(18) 0.0466(2) 0.00017(14) 0.02534(16) -0.00018(13)
O7 0.025(2) 0.027(2) 0.038(3) -0.0011(19) 0.017(2) 0.0030(19)
O8 0.026(2) 0.025(2) 0.045(3) -0.002(2) 0.021(2) -0.0010(19)
O11A 0.083(8) 0.063(6) 0.095(7) 0.000(5) 0.031(7) 0.012(6)
C32A 0.121(12) 0.081(11) 0.118(18) -0.054(13) 0.071(16) -0.018(10)
Cl1A 0.034(3) 0.0435(14) 0.0795(16) 0.0073(12) 0.032(3) 0.007(2)

loop_
_atom_type_symbol
_atom_type_description
_atom_type_scat_dispersion_real
_atom_type_scat_dispersion_imag
_atom_type_scat_source
C C 0.0033 0.0016 'International Tables Vol C Tables 4.2.6.8 and 6.1.1.4'
H H 0.0000 0.0000 'International Tables Vol C Tables 4.2.6.8 and 6.1.1.4'
Cl Cl 0.1484 0.1585 'International Tables Vol C Tables 4.2.6.8 and 6.1.1.4'
Dy Dy -0.1892 4.4098 'International Tables Vol C Tables 4.2.6.8 and 6.1.1.4'
N N 0.0061 0.0033 'International Tables Vol C Tables 4.2.6.8 and 6.1.1.4'
Ni Ni 0.3393 1.1124 'International Tables Vol C Tables 4.2.6.8 and 6.1.1.4'
O O 0.0106 0.0060 'International Tables Vol C Tables 4.2.6.8 and 6.1.1.4'

loop_
_geom_angle_atom_site_label_1
_geom_angle_atom_site_label_2
_geom_angle_atom_site_label_3
_geom_angle
_geom_angle_site_symmetry_1
_geom_angle_site_symmetry_3
_geom_angle_publ_flag
Cl1 Ni2 Dy1 89.40(8) . . ?
O5 Ni2 Cl1 91.58(16) . . ?
O5 Ni2 O3 88.97(18) . . ?
O5 Ni2 O6 170.77(19) . . ?
O5 Ni2 Dy1 39.86(12) . . ?
O5 Ni2 O8 82.61(17) . . ?
O5 Ni2 Cl1A 84.6(5) . . ?
O3 Ni2 Cl1 171.09(18) . . ?
O3 Ni2 Dy1 85.33(13) . . ?
O3 Ni2 Cl1A 165.7(5) . . ?
O6 Ni2 Cl1 79.34(18) . . ?
O6 Ni2 O3 99.74(19) . . ?
O6 Ni2 Dy1 137.25(13) . . ?
O6 Ni2 O8 95.58(18) . . ?
O6 Ni2 Cl1A 86.2(6) . . ?
N2 Ni2 Cl1 89.1(2) . . ?
N2 Ni2 O5 91.2(2) . . ?
N2 Ni2 O3 99.8(2) . . ?
N2 Ni2 O6 90.3(2) . . ?
N2 Ni2 Dy1 131.00(16) . . ?
N2 Ni2 O8 173.7(2) . . ?
N2 Ni2 Cl1A 93.2(6) . . ?
O8 Ni2 Cl1 89.80(17) . . ?
O8 Ni2 O3 81.45(18) . . ?
O8 Ni2 Dy1 42.80(12) . . ?
O8 Ni2 Cl1A 85.0(6) . . ?
Cl1A Ni2 Cl1 8.0(5) . . ?
Cl1A Ni2 Dy1 81.5(4) . . ?
O3 Ni1 O2 177.3(2) . 7_666 ?
O3 Ni1 O9A 92.1(10) . . ?
O3 Ni1 O9B 89.1(14) . . ?
O3 Ni1 Dy1 143.16(13) . 7_666 ?
O3 Ni1 Dy1 84.80(13) . . ?
O3 Ni1 O7 100.86(17) . . ?
O3 Ni1 O8 82.10(18) . . ?
O2 Ni1 O9B 93.2(14) 7_666 . ?
O2 Ni1 Dy1 95.24(13) 7_666 . ?
O2 Ni1 Dy1 38.48(13) 7_666 7_666 ?
O2 Ni1 O7 80.82(17) 7_666 . ?
O2 Ni1 O8 96.14(18) 7_666 . ?
O9A Ni1 O2 90.0(10) . 7_666 ?
O9A Ni1 Dy1 90.2(10) . 7_666 ?
O9A Ni1 Dy1 128.6(6) . . ?
O9A Ni1 O7 90.6(7) . . ?
O9A Ni1 O8 169.0(6) . . ?
O9B Ni1 Dy1 88.9(14) . 7_666 ?
O9B Ni1 Dy1 122.0(9) . . ?
N1 Ni1 O3 87.9(2) . . ?
N1 Ni1 O2 90.4(2) . 7_666 ?
N1 Ni1 O9A 88.3(7) . . ?
N1 Ni1 O9B 94.5(10) . . ?
N1 Ni1 Dy1 142.48(18) . . ?
N1 Ni1 Dy1 128.89(17) . 7_666 ?
N1 Ni1 O7 171.2(2) . . ?
N1 Ni1 O8 100.7(2) . . ?
Dy1 Ni1 Dy1 65.53(2) . 7_666 ?
O7 Ni1 O9B 85.0(10) . . ?
O7 Ni1 Dy1 40.73(12) . . ?
O7 Ni1 Dy1 42.33(11) . 7_666 ?
O8 Ni1 O9B 162.1(9) . . ?
O8 Ni1 Dy1 41.88(12) . . ?
O8 Ni1 Dy1 88.93(12) . 7_666 ?
O8 Ni1 O7 81.47(17) . . ?
Cl1 Ni3 Cl1A 7.8(6) . . ?
Cl2 Ni3 Cl1 106.82(14) . . ?
Cl2 Ni3 Cl1A 100.6(6) . . ?
Cl3 Ni3 Cl1 118.07(13) . . ?
Cl3 Ni3 Cl2 110.63(11) . . ?
Cl3 Ni3 Cl1A 125.5(5) . . ?
O6 Ni3 Cl1 90.8(2) . . ?
O6 Ni3 Cl2 115.51(16) . . ?
O6 Ni3 Cl3 113.77(16) . . ?
O6 Ni3 Cl1A 89.4(8) . . ?
Ni3 Cl1 Ni2 77.06(19) . . ?
Ni2 O5 Dy1 105.31(18) . . ?
C22 O5 Ni2 117.9(4) . . ?
C22 O5 Dy1 124.0(4) . . ?
Ni1 O3 Ni2 97.4(2) . . ?
C15 O3 Ni2 119.4(4) . . ?
C15 O3 Ni1 120.7(4) . . ?
Ni1 O2 Dy1 107.4(2) 7_666 . ?
C7 O2 Ni1 122.4(4) . 7_666 ?
C7 O2 Dy1 124.3(4) . . ?
Ni3 O6 Ni2 102.2(2) . . ?
C30 O6 Ni2 123.6(4) . . ?
C30 O6 Ni3 123.0(4) . . ?
C17 O4 C16 117.6(5) . . ?
C17 O4 Dy1 116.8(4) . . ?
C16 O4 Dy1 125.6(4) . . ?
C2 O1 C1 117.4(5) . . ?
C2 O1 Dy1 115.9(4) . . ?
C1 O1 Dy1 126.7(4) . . ?
Ni1 O9A H9A 113.4 . . ?
C31 O9A Ni1 133(2) . . ?
C31 O9A H9A 113.4 . . ?
Ni1 O9B H9BA 120.9 . . ?
Ni1 O9B H9BB 121.1 . . ?
H9BA O9B H9BB 104.5 . . ?
H10A O10 H10B 104.6 . . ?
Dy1 O10 H10A 127.2 . . ?
Dy1 O10 H10B 127.9 . . ?
C9 N1 Ni1 124.0(5) . . ?
C9 N1 C8 119.3(6) . . ?
C8 N1 Ni1 116.6(4) . . ?
C23 N2 Ni2 117.0(4) . . ?
C24 N2 Ni2 124.7(5) . . ?
C24 N2 C23 118.3(6) . . ?
O6 C30 C25 123.2(6) . . ?
O6 C30 C29 119.4(7) . . ?
C25 C30 C29 117.4(7) . . ?
O3 C15 C10 123.4(6) . . ?
O3 C15 C14 118.9(7) . . ?
C10 C15 C14 117.6(7) . . ?
O5 C22 C17 120.1(6) . . ?
O5 C22 C21 121.2(6) . . ?
C21 C22 C17 118.7(6) . . ?
O4 C17 C22 113.2(6) . . ?
O4 C17 C18 125.1(6) . . ?
C18 C17 C22 121.7(6) . . ?
O2 C7 C2 119.1(6) . . ?
O2 C7 C6 122.6(6) . . ?
C2 C7 C6 118.3(6) . . ?
N2 C23 H23A 109.2 . . ?
N2 C23 H23B 109.2 . . ?
N2 C23 C21 111.9(6) . . ?
H23A C23 H23B 107.9 . . ?
C21 C23 H23A 109.2 . . ?
C21 C23 H23B 109.2 . . ?
N1 C9 H9 117.0 . . ?
N1 C9 C10 126.0(7) . . ?
C10 C9 H9 117.0 . . ?
C30 C25 C24 123.9(6) . . ?
C26 C25 C30 119.5(7) . . ?
C26 C25 C24 116.6(6) . . ?
C22 C21 C23 118.4(6) . . ?
C20 C21 C22 119.4(7) . . ?
C20 C21 C23 122.2(6) . . ?
N1 C8 H8A 109.1 . . ?
N1 C8 H8B 109.1 . . ?
N1 C8 C6 112.4(6) . 7_666 ?
H8A C8 H8B 107.9 . . ?
C6 C8 H8A 109.1 7_666 . ?
C6 C8 H8B 109.1 7_666 . ?
C15 C10 C9 122.7(7) . . ?
C15 C10 C11 119.3(7) . . ?
C11 C10 C9 117.9(7) . . ?
O1 C2 C7 113.3(6) . . ?
C3 C2 O1 124.3(6) . . ?
C3 C2 C7 122.4(7) . . ?
C30 C29 H29 119.5 . . ?
C28 C29 C30 121.0(8) . . ?
C28 C29 H29 119.5 . . ?
C7 C6 C8 119.7(6) . 7_666 ?
C5 C6 C7 119.1(7) . . ?
C5 C6 C8 121.1(7) . 7_666 ?
C17 C18 H18 120.7 . . ?
C17 C18 C19 118.6(7) . . ?
C19 C18 H18 120.7 . . ?
N2 C24 C25 126.5(6) . . ?
N2 C24 H24 116.8 . . ?
C25 C24 H24 116.8 . . ?
C21 C20 H20 119.4 . . ?
C19 C20 C21 121.2(7) . . ?
C19 C20 H20 119.4 . . ?
C15 C14 H14 119.1 . . ?
C13 C14 C15 121.8(8) . . ?
C13 C14 H14 119.1 . . ?
C2 C3 H3 121.0 . . ?
C2 C3 C4 118.0(7) . . ?
C4 C3 H3 121.0 . . ?
O4 C16 H16A 109.5 . . ?
O4 C16 H16B 109.5 . . ?
O4 C16 H16C 109.5 . . ?
H16A C16 H16B 109.5 . . ?
H16A C16 H16C 109.5 . . ?
H16B C16 H16C 109.5 . . ?
C3 C4 H4 119.5 . . ?
C5 C4 C3 121.0(7) . . ?
C5 C4 H4 119.5 . . ?
O1 C1 H1A 109.5 . . ?
O1 C1 H1B 109.5 . . ?
O1 C1 H1C 109.5 . . ?
H1A C1 H1B 109.5 . . ?
H1A C1 H1C 109.5 . . ?
H1B C1 H1C 109.5 . . ?
C25 C26 H26 119.2 . . ?
C27 C26 C25 121.7(8) . . ?
C27 C26 H26 119.2 . . ?
C18 C19 H19 119.8 . . ?
C20 C19 C18 120.4(7) . . ?
C20 C19 H19 119.8 . . ?
C10 C11 H11 119.3 . . ?
C12 C11 C10 121.4(8) . . ?
C12 C11 H11 119.3 . . ?
C6 C5 H5 119.4 . . ?
C4 C5 C6 121.3(7) . . ?
C4 C5 H5 119.4 . . ?
C14 C13 H13 119.5 . . ?
C14 C13 C12 121.0(8) . . ?
C12 C13 H13 119.5 . . ?
C26 C27 H27 120.7 . . ?
C26 C27 C28 118.5(8) . . ?
C28 C27 H27 120.7 . . ?
C11 C12 C13 118.9(7) . . ?
C11 C12 H12 120.6 . . ?
C13 C12 H12 120.6 . . ?
C29 C28 C27 121.9(8) . . ?
C29 C28 H28 119.1 . . ?
C27 C28 H28 119.1 . . ?
O9A C31 H31A 109.5 . . ?
O9A C31 H31B 109.5 . . ?
O9A C31 H31C 109.5 . . ?
H31A C31 H31B 109.5 . . ?
H31A C31 H31C 109.5 . . ?
H31B C31 H31C 109.5 . . ?
C32 O11 H11A 109.5 . . ?
O11 C32 H32A 109.5 . . ?
O11 C32 H32B 109.5 . . ?
O11 C32 H32C 109.5 . . ?
H32A C32 H32B 109.5 . . ?
H32A C32 H32C 109.5 . . ?
H32B C32 H32C 109.5 . . ?
Ni2 Dy1 Ni1 162.34(2) . 7_666 ?
Ni2 Dy1 Ni1 53.32(2) . . ?
Ni2 Dy1 Dy1 109.30(2) . 7_666 ?
Ni1 Dy1 Ni1 114.47(2) . 7_666 ?
Ni1 Dy1 Dy1 57.36(2) . 7_666 ?
Ni1 Dy1 Dy1 57.107(18) 7_666 7_666 ?
O5 Dy1 Ni2 34.83(11) . . ?
O5 Dy1 Ni1 78.81(11) . . ?
O5 Dy1 Ni1 162.83(11) . 7_666 ?
O5 Dy1 O4 65.70(15) . . ?
O5 Dy1 O1 72.49(15) . . ?
O5 Dy1 O10 93.22(18) . . ?
O5 Dy1 Dy1 134.83(11) . 7_666 ?
O5 Dy1 O7 159.84(15) . 7_666 ?
O5 Dy1 O7 100.33(15) . . ?
O5 Dy1 O8 71.01(15) . . ?
O2 Dy1 Ni2 163.53(12) . . ?
O2 Dy1 Ni1 34.13(12) . 7_666 ?
O2 Dy1 Ni1 135.86(12) . . ?
O2 Dy1 O5 128.70(16) . . ?
O2 Dy1 O4 74.94(16) . . ?
O2 Dy1 O1 65.52(15) . . ?
O2 Dy1 O10 101.67(19) . . ?
O2 Dy1 Dy1 84.04(11) . 7_666 ?
O2 Dy1 O7 71.46(16) . 7_666 ?
O2 Dy1 O7 99.12(16) . . ?
O2 Dy1 O8 160.18(15) . . ?
O4 Dy1 Ni2 92.23(10) . . ?
O4 Dy1 Ni1 101.59(10) . 7_666 ?
O4 Dy1 Ni1 92.38(11) . . ?
O4 Dy1 Dy1 102.95(11) . 7_666 ?
O1 Dy1 Ni2 101.28(10) . . ?
O1 Dy1 Ni1 93.24(10) . 7_666 ?
O1 Dy1 Ni1 151.16(11) . . ?
O1 Dy1 O4 73.43(16) . . ?
O1 Dy1 Dy1 149.37(10) . 7_666 ?
O10 Dy1 Ni2 82.82(14) . . ?
O10 Dy1 Ni1 91.78(14) . 7_666 ?
O10 Dy1 Ni1 111.32(15) . . ?
O10 Dy1 O4 145.05(18) . . ?
O10 Dy1 O1 73.71(19) . . ?
O10 Dy1 Dy1 111.36(14) . 7_666 ?
O10 Dy1 O7 80.58(17) . 7_666 ?
O7 Dy1 Ni2 86.94(11) . . ?
O7 Dy1 Ni2 125.01(11) 7_666 . ?
O7 Dy1 Ni1 37.19(11) . . ?
O7 Dy1 Ni1 85.57(11) 7_666 . ?
O7 Dy1 Ni1 37.33(11) 7_666 7_666 ?
O7 Dy1 Ni1 86.33(11) . 7_666 ?
O7 Dy1 O4 128.22(15) 7_666 . ?
O7 Dy1 O4 74.19(16) . . ?
O7 Dy1 O1 146.82(16) . . ?
O7 Dy1 O1 123.02(15) 7_666 . ?
O7 Dy1 O10 139.46(19) . . ?
O7 Dy1 Dy1 37.42(11) . 7_666 ?
O7 Dy1 Dy1 36.20(11) 7_666 7_666 ?
O7 Dy1 O7 73.62(17) . 7_666 ?
O7 Dy1 O8 72.12(16) . . ?
O8 Dy1 Ni2 36.21(10) . . ?
O8 Dy1 Ni1 35.89(11) . . ?
O8 Dy1 Ni1 126.16(10) . 7_666 ?
O8 Dy1 O4 117.80(15) . . ?
O8 Dy1 O1 130.88(15) . . ?
O8 Dy1 O10 76.70(19) . . ?
O8 Dy1 Dy1 78.38(10) . 7_666 ?
O8 Dy1 O7 88.87(15) . 7_666 ?
Ni1 O7 Dy1 102.07(18) . . ?
Ni1 O7 Dy1 100.34(17) . 7_666 ?
Ni1 O7 H7 115.4 . . ?
Dy1 O7 Dy1 106.38(17) . 7_666 ?
Dy1 O7 H7 115.4 7_666 . ?
Dy1 O7 H7 115.4 . . ?
Ni2 O8 Ni1 96.64(19) . . ?
Ni2 O8 Dy1 100.99(18) . . ?
Ni2 O8 H8 117.8 . . ?
Ni1 O8 Dy1 102.24(18) . . ?
Ni1 O8 H8 117.8 . . ?
Dy1 O8 H8 117.8 . . ?
C32A O11A H11B 109.5 . . ?
O11A C32A H32D 109.5 . . ?
O11A C32A H32E 109.5 . . ?
O11A C32A H32F 109.5 . . ?
H32D C32A H32E 109.5 . . ?
H32D C32A H32F 109.5 . . ?
H32E C32A H32F 109.5 . . ?
Ni3 Cl1A Ni2 75.8(8) . . ?

loop_
_geom_bond_atom_site_label_1
_geom_bond_atom_site_label_2
_geom_bond_distance
_geom_bond_site_symmetry_2
_geom_bond_publ_flag
Ni2 Cl1 2.677(6) . ?
Ni2 O5 2.018(4) . ?
Ni2 O3 2.072(5) . ?
Ni2 O6 2.024(5) . ?
Ni2 N2 1.995(5) . ?
Ni2 Dy1 3.4080(11) . ?
Ni2 O8 2.051(4) . ?
Ni2 Cl1A 2.57(3) . ?
Ni1 O3 2.025(5) . ?
Ni1 O2 2.036(5) 7_666 ?
Ni1 O9A 2.05(3) . ?
Ni1 O9B 2.17(5) . ?
Ni1 N1 2.010(6) . ?
Ni1 Dy1 3.4632(12) 7_666 ?
Ni1 Dy1 3.4533(10) . ?
Ni1 O7 2.135(4) . ?
Ni1 O8 2.071(5) . ?
Ni3 Cl1 2.291(6) . ?
Ni3 Cl2 2.260(2) . ?
Ni3 Cl3 2.192(3) . ?
Ni3 O6 1.971(5) . ?
Ni3 Cl1A 2.49(3) . ?
O5 C22 1.340(8) . ?
O5 Dy1 2.264(4) . ?
O3 C15 1.330(8) . ?
O2 Ni1 2.036(5) 7_666 ?
O2 C7 1.339(8) . ?
O2 Dy1 2.258(4) . ?
O6 C30 1.339(8) . ?
O4 C17 1.369(8) . ?
O4 C16 1.437(8) . ?
O4 Dy1 2.529(5) . ?
O1 C2 1.384(8) . ?
O1 C1 1.431(8) . ?
O1 Dy1 2.520(5) . ?
O9A H9A 0.9500 . ?
O9A C31 1.38(3) . ?
O9B H9BA 0.8702 . ?
O9B H9BB 0.8701 . ?
O10 H10A 0.8494 . ?
O10 H10B 0.8507 . ?
O10 Dy1 2.359(6) . ?
N1 C9 1.273(9) . ?
N1 C8 1.475(9) . ?
N2 C23 1.465(8) . ?
N2 C24 1.280(9) . ?
C30 C25 1.399(10) . ?
C30 C29 1.403(10) . ?
C15 C10 1.401(10) . ?
C15 C14 1.407(11) . ?
C22 C17 1.397(9) . ?
C22 C21 1.394(9) . ?
C17 C18 1.384(10) . ?
C7 C2 1.396(10) . ?
C7 C6 1.397(10) . ?
C23 H23A 0.9900 . ?
C23 H23B 0.9900 . ?
C23 C21 1.509(10) . ?
C9 H9 0.9500 . ?
C9 C10 1.450(11) . ?
C25 C24 1.459(10) . ?
C25 C26 1.388(10) . ?
C21 C20 1.385(10) . ?
C8 H8A 0.9900 . ?
C8 H8B 0.9900 . ?
C8 C6 1.495(10) 7_666 ?
C10 C11 1.408(10) . ?
C2 C3 1.378(9) . ?
C29 H29 0.9500 . ?
C29 C28 1.347(11) . ?
C6 C8 1.495(10) 7_666 ?
C6 C5 1.386(10) . ?
C18 H18 0.9500 . ?
C18 C19 1.386(11) . ?
C24 H24 0.9500 . ?
C20 H20 0.9500 . ?
C20 C19 1.375(11) . ?
C14 H14 0.9500 . ?
C14 C13 1.361(11) . ?
C3 H3 0.9500 . ?
C3 C4 1.382(10) . ?
C16 H16A 0.9800 . ?
C16 H16B 0.9800 . ?
C16 H16C 0.9800 . ?
C4 H4 0.9500 . ?
C4 C5 1.366(11) . ?
C1 H1A 0.9800 . ?
C1 H1B 0.9800 . ?
C1 H1C 0.9800 . ?
C26 H26 0.9500 . ?
C26 C27 1.359(11) . ?
C19 H19 0.9500 . ?
C11 H11 0.9500 . ?
C11 C12 1.375(12) . ?
C5 H5 0.9500 . ?
C13 H13 0.9500 . ?
C13 C12 1.376(12) . ?
C27 H27 0.9500 . ?
C27 C28 1.369(12) . ?
C12 H12 0.9500 . ?
C28 H28 0.9500 . ?
C31 H31A 0.9800 . ?
C31 H31B 0.9800 . ?
C31 H31C 0.9800 . ?
O11 H11A 0.8400 . ?
O11 C32 1.46(2) . ?
C32 H32A 0.9800 . ?
C32 H32B 0.9800 . ?
C32 H32C 0.9800 . ?
Dy1 Ni1 3.4632(12) 7_666 ?
Dy1 Dy1 3.7432(9) 7_666 ?
Dy1 O7 2.371(4) 7_666 ?
Dy1 O7 2.304(4) . ?
Dy1 O8 2.359(4) . ?
O7 Dy1 2.371(4) 7_666 ?
O7 H7 1.0000 . ?
O8 H8 1.0000 . ?
O11A H11B 0.8400 . ?
O11A C32A 1.457(18) . ?
C32A H32D 0.9800 . ?
C32A H32E 0.9800 . ?
C32A H32F 0.9800 . ?

loop_
_geom_torsion_atom_site_label_1
_geom_torsion_atom_site_label_2
_geom_torsion_atom_site_label_3
_geom_torsion_atom_site_label_4
_geom_torsion
_geom_torsion_site_symmetry_1
_geom_torsion_site_symmetry_2
_geom_torsion_site_symmetry_3
_geom_torsion_site_symmetry_4
_geom_torsion_publ_flag
Ni2 O5 C22 C17 130.8(5) . . . . ?
Ni2 O5 C22 C21 -49.3(8) . . . . ?
Ni2 O3 C15 C10 86.8(7) . . . . ?
Ni2 O3 C15 C14 -90.0(7) . . . . ?
Ni2 O6 C30 C25 24.0(9) . . . . ?
Ni2 O6 C30 C29 -155.2(5) . . . . ?
Ni2 N2 C23 C21 -55.0(7) . . . . ?
Ni2 N2 C24 C25 -4.0(11) . . . . ?
Ni1 O3 C15 C10 -33.7(9) . . . . ?
Ni1 O3 C15 C14 149.5(5) . . . . ?
Ni1 O2 C7 C2 138.7(5) 7_666 . . . ?
Ni1 O2 C7 C6 -42.0(9) 7_666 . . . ?
Ni1 N1 C9 C10 9.5(10) . . . . ?
Ni1 N1 C8 C6 61.7(7) . . . 7_666 ?
Ni3 O6 C30 C25 -113.3(7) . . . . ?
Ni3 O6 C30 C29 67.5(8) . . . . ?
O5 C22 C17 O4 2.1(9) . . . . ?
O5 C22 C17 C18 -178.5(6) . . . . ?
O5 C22 C21 C23 -2.3(10) . . . . ?
O5 C22 C21 C20 178.9(6) . . . . ?
O3 C15 C10 C9 0.3(11) . . . . ?
O3 C15 C10 C11 -176.0(7) . . . . ?
O3 C15 C14 C13 177.8(7) . . . . ?
O2 C7 C2 O1 -1.7(10) . . . . ?
O2 C7 C2 C3 -179.7(7) . . . . ?
O2 C7 C6 C8 2.8(11) . . . 7_666 ?
O2 C7 C6 C5 -179.3(7) . . . . ?
O6 C30 C25 C24 1.7(11) . . . . ?
O6 C30 C25 C26 -178.5(7) . . . . ?
O6 C30 C29 C28 178.3(7) . . . . ?
O4 C17 C18 C19 178.6(6) . . . . ?
O1 C2 C3 C4 -179.4(7) . . . . ?
N1 C9 C10 C15 13.7(12) . . . . ?
N1 C9 C10 C11 -170.0(7) . . . . ?
N2 C23 C21 C22 58.9(8) . . . . ?
N2 C23 C21 C20 -122.4(7) . . . . ?
C30 C25 C24 N2 -13.1(12) . . . . ?
C30 C25 C26 C27 0.2(12) . . . . ?
C30 C29 C28 C27 0.5(13) . . . . ?
C15 C10 C11 C12 -2.3(11) . . . . ?
C15 C14 C13 C12 -1.0(12) . . . . ?
C22 C17 C18 C19 -0.9(11) . . . . ?
C22 C21 C20 C19 0.1(11) . . . . ?
C17 C22 C21 C23 177.6(6) . . . . ?
C17 C22 C21 C20 -1.2(10) . . . . ?
C17 C18 C19 C20 -0.3(11) . . . . ?
C7 C2 C3 C4 -1.7(11) . . . . ?
C7 C6 C5 C4 -0.3(12) . . . . ?
C23 N2 C24 C25 176.7(7) . . . . ?
C23 C21 C20 C19 -178.7(7) . . . . ?
C9 N1 C8 C6 -115.1(7) . . . 7_666 ?
C9 C10 C11 C12 -178.7(7) . . . . ?
C25 C30 C29 C28 -1.0(12) . . . . ?
C25 C26 C27 C28 -0.8(13) . . . . ?
C21 C22 C17 O4 -177.9(6) . . . . ?
C21 C22 C17 C18 1.6(10) . . . . ?
C21 C20 C19 C18 0.7(12) . . . . ?
C8 N1 C9 C10 -174.0(7) . . . . ?
C8 C6 C5 C4 177.6(8) 7_666 . . . ?
C10 C15 C14 C13 0.9(11) . . . . ?
C10 C11 C12 C13 2.1(12) . . . . ?
C2 C7 C6 C8 -177.9(7) . . . 7_666 ?
C2 C7 C6 C5 0.0(11) . . . . ?
C2 C3 C4 C5 1.5(12) . . . . ?
C29 C30 C25 C24 -179.0(7) . . . . ?
C29 C30 C25 C26 0.7(11) . . . . ?
C6 C7 C2 O1 178.9(6) . . . . ?
C6 C7 C2 C3 1.0(11) . . . . ?
C24 N2 C23 C21 124.4(7) . . . . ?
C24 C25 C26 C27 179.9(8) . . . . ?
C14 C15 C10 C9 177.1(7) . . . . ?
C14 C15 C10 C11 0.8(10) . . . . ?
C14 C13 C12 C11 -0.5(12) . . . . ?
C3 C4 C5 C6 -0.5(13) . . . . ?
C16 O4 C17 C22 179.1(6) . . . . ?
C16 O4 C17 C18 -0.4(10) . . . . ?
C1 O1 C2 C7 -169.6(6) . . . . ?
C1 O1 C2 C3 8.3(10) . . . . ?
C26 C25 C24 N2 167.2(7) . . . . ?
C26 C27 C28 C29 0.4(14) . . . . ?
Dy1 O5 C22 C17 -5.1(8) . . . . ?
Dy1 O5 C22 C21 174.9(5) . . . . ?
Dy1 O2 C7 C2 -10.7(9) . . . . ?
Dy1 O2 C7 C6 168.7(5) . . . . ?
Dy1 O4 C17 C22 1.3(7) . . . . ?
Dy1 O4 C17 C18 -178.2(5) . . . . ?
Dy1 O1 C2 C7 11.2(7) . . . . ?
Dy1 O1 C2 C3 -170.9(6) . . . . ?

loop_
_smtbx_masks_void_nr
_smtbx_masks_void_average_x
_smtbx_masks_void_average_y
_smtbx_masks_void_average_z
_smtbx_masks_void_volume
_smtbx_masks_void_count_electrons
_smtbx_masks_void_content
1 0.000 -0.116 0.250 272.3 44.1 '2 2H2O'
2 0.000 -0.739 0.750 272.3 44.3 '2 2H2O'
3 0.500 -0.407 0.750 272.3 44.3 '2 2H2O'
4 0.500 -0.229 0.250 272.3 44.1 '2 2H2O'
